data_7715347
loop_
_publ_author_name
'Rigamonti, Luca'
'Marchi, Lorenzo'
'Fiorini, Valentina'
'Stagni, Stefano'
'Zacchini, Stefano'
'Pinkowicz, Dawid'
'Dziedzic-Kocurek, Katarzyna'
'Forni, Alessandra'
'Muniz Miranda, Francesco'
'Mazzoni, Rita'

_publ_section_title
;
 Trapping an unprecedented octacoordinated iron(II) complex with neutral
 bis-tetrazolylpyridyl ligands and solvent molecules.
;
_journal_issue 8
_journal_name_full 'Dalton transactions (Cambridge, England : 2003)'
_journal_page_first 3490
_journal_page_last 3498
_journal_paper_doi 10.1039/d3dt04026g
_journal_volume 53
_journal_year 2024
_chemical_formula_sum 'C33 H38 Cl4 Fe2 N30 O17'
_chemical_formula_weight 1380.43
_chemical_name_common 'red crystals'
_space_group_crystal_system monoclinic
_space_group_IT_number 14
_space_group_name_Hall '-P 2yn'
_space_group_name_H-M_alt 'P 1 21/n 1'
_atom_sites_solution_hydrogens mixed
_audit_update_record
;
2024-01-10 deposited with the CCDC.	2024-01-22 downloaded from the CCDC.
;
_cell_angle_alpha 90
_cell_angle_beta 99.4640(10)
_cell_angle_gamma 90
_cell_formula_units_Z 4
_cell_length_a 13.2592(3)
_cell_length_b 13.7152(3)
_cell_length_c 31.6336(7)
_cell_measurement_reflns_used 9913
_cell_measurement_temperature 270.(2)
_cell_measurement_theta_max 25.3178
_cell_measurement_theta_min 2.6111
_cell_volume 5674.4(2)
_computing_cell_refinement 'SAINT V8.40B (Bruker Nano, Inc., 2019)'
_computing_data_collection 'APEX4 v2021.4-0 (Bruker Nano, Inc., 2019)'
_computing_data_reduction 'SAINT V8.40B (Bruker Nano, Inc., 2019)'
_computing_molecular_graphics 'shelXle (C.B. Huebschle, rev 1242)'
_computing_publication_material 'Mercury 2023.2.0 (Build 382240)'
_computing_structure_refinement 'SHELXL-2018/3 (Sheldrick, 2018)'
_computing_structure_solution 'SHELXT 2018/2 (Sheldrick, 2018)'
_diffrn_ambient_temperature 270.(2)
_diffrn_detector_area_resol_mean 7.3910
_diffrn_measured_fraction_theta_full 0.999
_diffrn_measured_fraction_theta_max 0.999
_diffrn_measurement_device 'Bruker D8 Quest Eco'
_diffrn_measurement_device_type 'D8 Quest Eco Photon II CPAD'
_diffrn_radiation_type MoK\a
_diffrn_radiation_wavelength 0.71073
_diffrn_reflns_av_R_equivalents 0.0700
_diffrn_reflns_av_unetI/netI 0.0458
_diffrn_reflns_limit_h_max 15
_diffrn_reflns_limit_h_min -15
_diffrn_reflns_limit_k_max 16
_diffrn_reflns_limit_k_min -16
_diffrn_reflns_limit_l_max 37
_diffrn_reflns_limit_l_min -37
_diffrn_reflns_number 75116
_diffrn_reflns_theta_full 25.03
_diffrn_reflns_theta_max 25.03
_diffrn_reflns_theta_min 2.17
_diffrn_source_current 22.0
_diffrn_source_power 0.99
_diffrn_source_voltage 45
_exptl_absorpt_coefficient_mu 0.792
_exptl_absorpt_correction_T_max 0.95
_exptl_absorpt_correction_T_min 0.89
_exptl_absorpt_correction_type multi-scan
_exptl_absorpt_process_details SADABS
_exptl_crystal_colour red
_exptl_crystal_density_diffrn 1.616
_exptl_crystal_density_method 'not measured'
_exptl_crystal_description prism
_exptl_crystal_F_000 2808
_exptl_crystal_size_max 0.160
_exptl_crystal_size_mid 0.140
_exptl_crystal_size_min 0.070
_refine_diff_density_max 0.669
_refine_diff_density_min -0.454
_refine_ls_extinction_method none
_refine_ls_goodness_of_fit_ref 1.221
_refine_ls_hydrogen_treatment mixed
_refine_ls_matrix_type full
_refine_ls_number_parameters 884
_refine_ls_number_reflns 10023
_refine_ls_number_restraints 169
_refine_ls_restrained_S_all 1.224
_refine_ls_R_factor_all 0.1041
_refine_ls_R_factor_gt 0.0871
_refine_ls_shift/su_max 0.001
_refine_ls_shift/su_mean 0.000
_refine_ls_structure_factor_coef Fsqd
_refine_ls_weighting_details 'w=1/[\s^2^(Fo^2^)+(0.0412P)^2^+22.2303P] where P=(Fo^2^+2Fc^2^)/3'
_refine_ls_weighting_scheme calc
_refine_ls_wR_factor_gt 0.1652
_refine_ls_wR_factor_ref 0.1723
_reflns_Friedel_coverage 0.000
_reflns_number_gt 8570
_reflns_number_total 10023
_reflns_threshold_expression 'I > 2\s(I)'
_cod_data_source_file d3dt04026g2.cif
_cod_data_source_block DP_280220LR1_octaFe_red_270K
_cod_depositor_comments
;
The following automatic conversions were performed:

data item '_exptl_absorpt_correction_type' value 'Multi-Scan' was
changed to 'multi-scan' in accordance with the
/home/data/users/saulius/crontab/automatic-downloads/current/RSC/lib/dictionaries/cif_core.dic
dictionary named 'cif_core.dic' version 2.4.2 last updated on
2011-04-26.

Automatic conversion script
Id: cif_fix_values 8170 2020-07-09 18:12:32Z antanas 
;
_cod_database_code 7715347

loop_
_space_group_symop_operation_xyz
'x, y, z'
'-x+1/2, y+1/2, -z+1/2'
'-x, -y, -z'
'x-1/2, -y-1/2, z-1/2'

loop_
_atom_site_type_symbol
_atom_site_label
_atom_site_fract_x
_atom_site_fract_y
_atom_site_fract_z
_atom_site_U_iso_or_equiv
_atom_site_adp_type
_atom_site_calc_flag
_atom_site_refinement_flags_adp
_atom_site_refinement_flags_occupancy
_atom_site_refinement_flags_posn
_atom_site_occupancy
_atom_site_disorder_assembly
_atom_site_disorder_group
N N1A 0.7172(3) 0.0691(3) 0.61357(13) 0.0224(9) Uani d . . . 1.000000 . .
N N2A 0.7477(3) 0.0483(3) 0.57706(14) 0.0295(10) Uani d . . . 1.000000 . .
N N2B 0.5507(4) -0.1025(3) 0.65492(15) 0.0369(10) Uani d U . . 1.000000 . .
N N2C 0.2964(4) 0.5888(4) 0.58836(16) 0.0444(13) Uani d . . . 1.000000 . .
C C2A 0.7820(4) 0.0847(4) 0.68804(17) 0.0260(12) Uani d . . . 1.000000 . .
C C2B 0.4522(4) 0.0297(4) 0.56263(16) 0.0264(12) Uani d . . . 1.000000 . .
C C2C 0.1959(4) 0.3549(5) 0.60066(18) 0.0383(14) Uani d . . . 1.000000 . .
H H1B 0.192(5) 0.495(6) 0.7220(17) 0.09(3) Uiso d . . D 1.000000 . .
Cl Cl3 0.84099(16) 0.29388(16) 0.53562(6) 0.0642(5) Uani d . . . 1.000000 . .
O O3 0.5081(5) 0.4917(5) 0.6495(2) 0.101(2) Uani d . . . 1.000000 . .
N N3A 0.8468(4) 0.0309(3) 0.58780(15) 0.0337(11) Uani d . . . 1.000000 . .
N N3B 0.4932(4) -0.1690(4) 0.63276(16) 0.0419(10) Uani d U . . 1.000000 . .
N N3C 0.3443(4) 0.5354(5) 0.56340(16) 0.0472(14) Uani d . . . 1.000000 . .
C C3A 0.8482(5) 0.0817(4) 0.72634(18) 0.0371(14) Uani d . . . 1.000000 . .
H H3A 0.917890 0.064465 0.727302 0.045000 Uiso calc U . R 1.000000 . .
C C3B 0.3904(4) 0.0282(5) 0.52292(17) 0.0358(14) Uani d . . . 1.000000 . .
H H3B 0.355036 -0.029304 0.512394 0.043000 Uiso calc U . R 1.000000 . .
C C3C 0.2094(5) 0.2594(5) 0.5887(2) 0.0516(18) Uani d . . . 1.000000 . .
H H3C 0.257618 0.243159 0.570705 0.062000 Uiso calc U . R 1.000000 . .
Cl Cl4 0.7555(6) -0.2517(6) 0.6019(2) 0.0544(13) Uani d U P D 0.69(2) A 1
O O4 0.5541(4) 0.3982(4) 0.70987(17) 0.0726(16) Uani d . . . 1.000000 . .
N N4A 0.8831(3) 0.0407(3) 0.62947(15) 0.0320(11) Uani d . . . 1.000000 . .
N N4B 0.4457(4) -0.1396(3) 0.59449(15) 0.0379(10) Uani d U . . 1.000000 . .
N N4C 0.3192(4) 0.4421(5) 0.56180(15) 0.0463(14) Uani d . . . 1.000000 . .
C C4A 0.8104(5) 0.1046(5) 0.76373(19) 0.0445(16) Uani d . . . 1.000000 . .
H H4A 0.855088 0.103278 0.790486 0.053000 Uiso calc U . R 1.000000 . .
C C4B 0.3817(5) 0.1129(5) 0.49908(18) 0.0423(15) Uani d . . . 1.000000 . .
H H4B 0.340159 0.113392 0.471580 0.051000 Uiso calc U . R 1.000000 . .
C C4C 0.1513(6) 0.1893(6) 0.6036(3) 0.065(2) Uani d . . . 1.000000 . .
H H4C 0.160380 0.122988 0.596352 0.078000 Uiso calc U . R 1.000000 . .
O O5 0.4358(4) 0.5245(5) 0.7075(2) 0.089(2) Uani d . . . 1.000000 . .
N N5A 0.6817(3) 0.1071(3) 0.68676(13) 0.0257(10) Uani d . . . 1.000000 . .
N N5B 0.5029(3) 0.1115(3) 0.57757(13) 0.0244(9) Uani d . . . 1.000000 . .
N N5C 0.1264(3) 0.3789(3) 0.62512(14) 0.0322(11) Uani d . . . 1.000000 . .
C C5A 0.7088(5) 0.1292(4) 0.76234(17) 0.0366(14) Uani d . . . 1.000000 . .
H H5A 0.683054 0.145483 0.787733 0.044000 Uiso calc U . R 1.000000 . .
C C5B 0.4322(5) 0.1968(5) 0.51444(17) 0.0399(15) Uani d . . . 1.000000 . .
H H5B 0.424883 0.255245 0.498111 0.048000 Uiso calc U . R 1.000000 . .
C C5C 0.0791(5) 0.2129(4) 0.6291(2) 0.0492(17) Uani d . . . 1.000000 . .
H H5C 0.038389 0.164346 0.639455 0.059000 Uiso calc U . R 1.000000 . .
O O6 0.1393(16) 0.4659(16) 0.7755(6) 0.087(8) Uani d . P D 0.38(3) B 1
N N7A 0.3977(3) 0.1679(3) 0.66787(14) 0.0330(11) Uani d . . . 1.000000 . .
N N7B 0.6697(3) 0.3178(3) 0.63029(14) 0.0299(10) Uani d . . . 1.000000 . .
N N7C -0.0743(4) 0.4621(4) 0.69705(17) 0.0411(12) Uani d . . . 1.000000 . .
C C7A 0.5372(4) 0.1517(4) 0.71294(16) 0.0264(12) Uani d . . . 1.000000 . .
C C7B 0.5590(4) 0.2688(4) 0.57703(16) 0.0252(11) Uani d . . . 1.000000 . .
C C7C -0.0006(4) 0.3509(4) 0.66569(19) 0.0359(14) Uani d . . . 1.000000 . .
O O8 0.3036(19) 0.487(2) 0.7991(12) 0.139(12) Uani d . P D 0.38(3) B 1
N N6A 0.4950(3) 0.1469(3) 0.67067(13) 0.0258(10) Uani d . . . 1.000000 . .
N N6B 0.6122(3) 0.2433(3) 0.61581(13) 0.0238(9) Uani d . . . 1.000000 . .
N N6C -0.0062(4) 0.4476(3) 0.67175(16) 0.0347(11) Uani d . . . 1.000000 . .
C C6A 0.6462(4) 0.1292(4) 0.72305(16) 0.0271(12) Uani d . . . 1.000000 . .
C C6B 0.4939(4) 0.1937(4) 0.55421(16) 0.0262(12) Uani d . . . 1.000000 . .
C C6C 0.0693(4) 0.3104(4) 0.63865(19) 0.0365(14) Uani d . . . 1.000000 . .
O O7 0.190(2) 0.4626(18) 0.8445(5) 0.094(9) Uani d . P D 0.38(3) B 1
C C9A 0.2865(5) 0.2112(6) 0.7191(2) 0.065(2) Uani d . . . 1.000000 . .
H H9AA 0.296303 0.232350 0.749134 0.097000 Uiso calc U . R 1.000000 . .
H H9AB 0.240154 0.155093 0.715290 0.097000 Uiso calc U . R 1.000000 . .
H H9AC 0.256956 0.264760 0.700627 0.097000 Uiso calc U . R 1.000000 . .
C C9B 0.7010(5) 0.4792(4) 0.6036(2) 0.0500(17) Uani d . . . 1.000000 . .
H H9BA 0.650125 0.531058 0.596687 0.075000 Uiso calc U . R 1.000000 . .
H H9BB 0.749605 0.481514 0.583387 0.075000 Uiso calc U . R 1.000000 . .
H H9BC 0.737723 0.488444 0.632829 0.075000 Uiso calc U . R 1.000000 . .
C C9C -0.1833(5) 0.3604(5) 0.7331(2) 0.0523(18) Uani d . . . 1.000000 . .
H H9CA -0.149681 0.337575 0.761244 0.078000 Uiso calc U . R 1.000000 . .
H H9CB -0.233500 0.311885 0.720334 0.078000 Uiso calc U . R 1.000000 . .
H H9CC -0.218098 0.422382 0.736350 0.078000 Uiso calc U . R 1.000000 . .
O O10 0.7504(6) 0.2393(7) 0.5170(3) 0.135(3) Uani d . . . 1.000000 . .
N N9A 0.4694(4) 0.1748(4) 0.73666(15) 0.0387(12) Uani d . . . 1.000000 . .
N N9B 0.5809(4) 0.3581(3) 0.56660(15) 0.0327(11) Uani d . . . 1.000000 . .
Fe Fe1 0.59080(5) 0.10884(5) 0.63259(2) 0.02135(18) Uani d . . . 1.000000 . .
Cl Cl1 0.47294(12) 0.44747(11) 0.68392(5) 0.0420(4) Uani d . . . 1.000000 . .
O O1 0.2158(4) 0.5220(4) 0.69841(14) 0.0524(12) Uani d . . D 1.000000 . .
N N9C -0.0649(4) 0.3022(4) 0.68623(16) 0.0393(12) Uani d . . . 1.000000 . .
N N8A 0.3851(4) 0.1835(4) 0.70777(16) 0.0407(12) Uani d . . . 1.000000 . .
N N8B 0.6497(4) 0.3847(3) 0.60043(15) 0.0352(11) Uani d . . . 1.000000 . .
N N8C -0.1070(4) 0.3746(4) 0.70526(16) 0.0396(12) Uani d . . . 1.000000 . .
C C8A 0.9099(5) 0.0029(6) 0.5563(2) 0.0537(18) Uani d . . . 1.000000 . .
H H8AA 0.966679 0.049042 0.557208 0.081000 Uiso calc U . R 1.000000 . .
H H8AB 0.868492 0.003536 0.527591 0.081000 Uiso calc U . R 1.000000 . .
H H8AC 0.937168 -0.062846 0.562735 0.081000 Uiso calc U . R 1.000000 . .
C C8B 0.4841(6) -0.2679(5) 0.6492(2) 0.067(2) Uani d U . . 1.000000 . .
H H8BA 0.416735 -0.294549 0.637431 0.100000 Uiso calc U . R 1.000000 . .
H H8BB 0.491779 -0.265903 0.680582 0.100000 Uiso calc U . R 1.000000 . .
H H8BC 0.537506 -0.309335 0.640753 0.100000 Uiso calc U . R 1.000000 . .
C C8C 0.4194(6) 0.5782(7) 0.5393(2) 0.071(2) Uani d . . . 1.000000 . .
H H8CA 0.487488 0.551926 0.550273 0.107000 Uiso calc U . R 1.000000 . .
H H8CB 0.420214 0.649173 0.542812 0.107000 Uiso calc U . R 1.000000 . .
H H8CC 0.400680 0.561850 0.508897 0.107000 Uiso calc U . R 1.000000 . .
O O9 0.242(2) 0.3394(14) 0.8092(8) 0.107(10) Uani d . P D 0.38(3) B 1
N N1B 0.5399(3) -0.0251(3) 0.63022(14) 0.0285(9) Uani d U . . 1.000000 . .
N N1C 0.2369(4) 0.5283(4) 0.60449(15) 0.0376(12) Uani d . . . 1.000000 . .
C C1A 0.7999(4) 0.0640(4) 0.64475(17) 0.0266(12) Uani d . . . 1.000000 . .
C C1B 0.4760(4) -0.0488(4) 0.59408(17) 0.0289(10) Uani d U . . 1.000000 . .
C C1C 0.2516(4) 0.4388(5) 0.58829(17) 0.0347(14) Uani d . . . 1.000000 . .
H H1A 0.285(2) 0.505(6) 0.701(2) 0.10(3) Uiso d . . D 1.000000 . .
Fe Fe2 0.10874(6) 0.53189(6) 0.64298(2) 0.0312(2) Uani d . . . 1.000000 . .
Cl Cl2 0.2179(13) 0.4351(12) 0.8055(4) 0.064(4) Uani d . P D 0.38(3) B 1
O O2 0.3938(5) 0.3840(5) 0.6689(3) 0.115(3) Uani d . . . 1.000000 . .
N N10C 0.0092(4) 0.5567(4) 0.58350(18) 0.0520(15) Uani d . . . 1.000000 . .
C C10C -0.1023(7) 0.6082(7) 0.5129(3) 0.086(3) Uani d . . . 1.000000 . .
H H10A -0.101720 0.556184 0.491685 0.129000 Uiso calc U . R 1.000000 . .
H H10B -0.074645 0.668155 0.502340 0.129000 Uiso calc U . R 1.000000 . .
H H10C -0.172625 0.619772 0.517456 0.129000 Uiso calc U . R 1.000000 . .
O O11 0.9252(6) 0.2479(7) 0.5243(2) 0.125(3) Uani d . . . 1.000000 . .
N N11C 0.0697(4) 0.6744(4) 0.66021(16) 0.0436(13) Uani d . . . 1.000000 . .
C C11C -0.0402(5) 0.5797(5) 0.5528(2) 0.0499(17) Uani d . . . 1.000000 . .
O O12 0.8237(7) 0.3840(6) 0.5177(3) 0.148(3) Uani d . . . 1.000000 . .
C C12C -0.0011(7) 0.8363(5) 0.6829(3) 0.065(2) Uani d . . . 1.000000 . .
H H12A 0.031867 0.890535 0.670284 0.098000 Uiso calc U . R 1.000000 . .
H H12B 0.012369 0.841742 0.714182 0.098000 Uiso calc U . R 1.000000 . .
H H12C -0.075020 0.838489 0.672777 0.098000 Uiso calc U . R 1.000000 . .
O O13 0.8447(6) 0.2897(8) 0.5794(2) 0.155(4) Uani d . . . 1.000000 . .
C C14 0.1764(8) -0.1981(7) 0.5795(3) 0.089(3) Uani d . . . 1.000000 . .
H H14A 0.108243 -0.227381 0.572753 0.133000 Uiso calc U . R 1.000000 . .
H H14B 0.199137 -0.199330 0.610628 0.133000 Uiso calc U . R 1.000000 . .
H H14C 0.224534 -0.235269 0.565407 0.133000 Uiso calc U . R 1.000000 . .
O O15 0.7313(10) -0.1546(6) 0.6081(4) 0.102(5) Uani d . P D 0.69(2) A 1
C C13C 0.0392(5) 0.7454(5) 0.6702(2) 0.0422(15) Uani d . . . 1.000000 . .
O O14 0.8480(13) -0.2451(14) 0.5855(6) 0.170(7) Uani d . P D 0.69(2) A 1
C C15 0.1725(6) -0.0982(6) 0.5645(2) 0.0549(18) Uani d . . . 1.000000 . .
O O16 0.7690(17) -0.3015(12) 0.6404(4) 0.155(8) Uani d . P D 0.69(2) A 1
N N16 0.1699(6) -0.0216(5) 0.5516(2) 0.077(2) Uani d . . . 1.000000 . .
O O17 0.6806(14) -0.2954(11) 0.5720(5) 0.141(7) Uani d . P D 0.69(2) A 1
Cl Cl2A 0.1811(11) 0.3995(11) 0.7955(3) 0.083(3) Uani d . P D 0.62(3) B 2
O O6A 0.1033(19) 0.421(3) 0.7663(7) 0.32(2) Uani d . P D 0.62(3) B 2
O O8A 0.2673(18) 0.433(2) 0.7812(9) 0.201(13) Uani d . P D 0.62(3) B 2
O O9A 0.200(3) 0.3059(16) 0.8058(9) 0.252(16) Uani d . P D 0.62(3) B 2
O O7A 0.167(2) 0.440(2) 0.8338(7) 0.182(10) Uani d . P D 0.62(3) B 2
Cl Cl4A 0.7533(14) -0.2442(13) 0.6117(6) 0.059(3) Uani d U P D 0.31(2) A 2
O O15A 0.7493(19) -0.182(2) 0.6458(10) 0.136(13) Uani d . P D 0.31(2) A 2
O O14A 0.813(2) -0.190(2) 0.5863(10) 0.122(12) Uani d . P D 0.31(2) A 2
O O16A 0.8060(16) -0.3281(13) 0.6252(10) 0.074(9) Uani d . P D 0.31(2) A 2
O O17A 0.6560(14) -0.265(2) 0.5884(9) 0.083(9) Uani d . P D 0.31(2) A 2

loop_
_atom_site_aniso_label
_atom_site_aniso_U_11
_atom_site_aniso_U_22
_atom_site_aniso_U_33
_atom_site_aniso_U_12
_atom_site_aniso_U_13
_atom_site_aniso_U_23
N1A 0.025(2) 0.021(2) 0.022(2) -0.0031(18) 0.0028(18) 0.0021(17)
N2A 0.027(2) 0.030(3) 0.032(2) 0.000(2) 0.004(2) 0.002(2)
N2B 0.040(2) 0.028(2) 0.038(2) -0.0058(18) -0.0049(18) 0.0059(18)
N2C 0.044(3) 0.056(4) 0.035(3) 0.006(3) 0.013(2) 0.007(3)
C2A 0.026(3) 0.019(3) 0.030(3) -0.007(2) -0.003(2) 0.003(2)
C2B 0.026(3) 0.029(3) 0.025(3) -0.002(2) 0.007(2) -0.001(2)
C2C 0.033(3) 0.050(4) 0.030(3) 0.008(3) 0.000(3) -0.008(3)
Cl3 0.0678(13) 0.0716(13) 0.0554(11) 0.0137(11) 0.0163(10) 0.0035(10)
O3 0.122(6) 0.100(5) 0.094(5) 0.031(4) 0.055(4) 0.039(4)
N3A 0.033(3) 0.029(3) 0.041(3) 0.000(2) 0.010(2) 0.000(2)
N3B 0.049(2) 0.028(2) 0.043(2) -0.0094(18) -0.0073(19) 0.0084(18)
N3C 0.041(3) 0.069(4) 0.033(3) 0.009(3) 0.011(2) 0.013(3)
C3A 0.033(3) 0.040(3) 0.033(3) -0.004(3) -0.012(3) 0.006(3)
C3B 0.032(3) 0.047(4) 0.027(3) -0.008(3) 0.001(2) -0.004(3)
C3C 0.043(4) 0.053(4) 0.059(4) 0.009(3) 0.009(3) -0.022(4)
Cl4 0.0734(19) 0.0370(18) 0.048(3) 0.0076(15) -0.004(2) 0.0090(18)
O4 0.061(3) 0.080(4) 0.070(3) 0.016(3) -0.010(3) 0.015(3)
N4A 0.024(2) 0.030(3) 0.040(3) -0.003(2) 0.004(2) 0.003(2)
N4B 0.043(2) 0.028(2) 0.038(2) -0.0069(18) -0.0059(19) 0.0011(18)
N4C 0.038(3) 0.072(4) 0.029(3) 0.009(3) 0.004(2) -0.002(3)
C4A 0.045(4) 0.050(4) 0.031(3) -0.011(3) -0.018(3) 0.003(3)
C4B 0.040(3) 0.060(4) 0.022(3) -0.002(3) -0.010(3) 0.003(3)
C4C 0.051(4) 0.051(5) 0.089(6) 0.010(4) 0.000(4) -0.036(4)
O5 0.065(4) 0.106(5) 0.093(4) 0.021(3) 0.001(3) -0.043(4)
N5A 0.030(2) 0.020(2) 0.026(2) -0.0062(19) -0.0007(19) 0.0012(19)
N5B 0.024(2) 0.028(2) 0.020(2) -0.0001(19) 0.0007(18) 0.0030(19)
N5C 0.032(3) 0.032(3) 0.032(3) 0.003(2) 0.002(2) -0.009(2)
C5A 0.052(4) 0.034(3) 0.021(3) -0.016(3) -0.001(3) -0.003(2)
C5B 0.043(4) 0.051(4) 0.023(3) 0.002(3) -0.005(3) 0.013(3)
C5C 0.051(4) 0.023(3) 0.071(5) -0.013(3) 0.002(4) -0.020(3)
O6 0.100(13) 0.104(16) 0.053(9) 0.054(11) -0.001(9) 0.022(9)
N7A 0.033(3) 0.036(3) 0.029(3) 0.005(2) 0.005(2) 0.005(2)
N7B 0.033(3) 0.020(2) 0.036(3) -0.003(2) 0.005(2) 0.002(2)
N7C 0.038(3) 0.037(3) 0.051(3) 0.005(2) 0.012(3) 0.003(2)
C7A 0.035(3) 0.022(3) 0.023(3) -0.005(2) 0.007(2) 0.002(2)
C7B 0.026(3) 0.025(3) 0.025(3) 0.001(2) 0.005(2) 0.007(2)
C7C 0.027(3) 0.035(3) 0.044(3) 0.001(3) 0.002(3) 0.000(3)
O8 0.098(14) 0.14(2) 0.19(3) 0.011(14) 0.045(15) 0.06(2)
N6A 0.028(2) 0.024(2) 0.025(2) -0.0019(19) 0.0034(19) 0.0036(18)
N6B 0.028(2) 0.017(2) 0.026(2) -0.0034(18) 0.0026(19) 0.0026(18)
N6C 0.033(3) 0.023(3) 0.049(3) 0.003(2) 0.011(2) 0.001(2)
C6A 0.035(3) 0.024(3) 0.021(3) -0.006(2) 0.001(2) 0.001(2)
C6B 0.026(3) 0.028(3) 0.025(3) -0.003(2) 0.004(2) 0.003(2)
C6C 0.027(3) 0.037(3) 0.042(3) 0.006(3) -0.002(3) -0.001(3)
O7 0.136(19) 0.092(15) 0.051(9) 0.055(14) 0.008(10) 0.023(9)
C9A 0.051(4) 0.088(6) 0.063(5) 0.023(4) 0.030(4) 0.007(4)
C9B 0.053(4) 0.027(3) 0.071(5) -0.009(3) 0.010(4) 0.005(3)
C9C 0.049(4) 0.044(4) 0.069(5) -0.005(3) 0.023(4) 0.007(3)
O10 0.109(6) 0.140(7) 0.156(8) -0.020(6) 0.020(6) -0.004(6)
N9A 0.044(3) 0.044(3) 0.029(3) -0.003(2) 0.009(2) 0.003(2)
N9B 0.036(3) 0.029(3) 0.033(3) -0.002(2) 0.006(2) 0.009(2)
Fe1 0.0227(4) 0.0207(4) 0.0189(4) -0.0021(3) -0.0016(3) 0.0022(3)
Cl1 0.0406(8) 0.0400(9) 0.0431(8) -0.0020(7) 0.0000(7) 0.0011(7)
O1 0.043(3) 0.076(4) 0.037(3) 0.013(3) 0.003(2) 0.005(2)
N9C 0.040(3) 0.028(3) 0.050(3) -0.004(2) 0.007(2) -0.002(2)
N8A 0.039(3) 0.049(3) 0.037(3) 0.008(2) 0.012(2) 0.006(2)
N8B 0.039(3) 0.028(3) 0.039(3) -0.004(2) 0.007(2) 0.003(2)
N8C 0.039(3) 0.031(3) 0.050(3) 0.002(2) 0.008(2) 0.007(2)
C8A 0.046(4) 0.070(5) 0.050(4) 0.001(4) 0.022(3) -0.002(4)
C8B 0.085(5) 0.038(4) 0.067(4) -0.020(4) -0.019(4) 0.016(3)
C8C 0.066(5) 0.098(7) 0.059(5) 0.010(5) 0.035(4) 0.018(5)
O9 0.127(18) 0.067(13) 0.106(17) 0.048(10) -0.039(15) -0.005(10)
N1B 0.0282(19) 0.0228(19) 0.032(2) -0.0021(17) -0.0015(17) 0.0030(17)
N1C 0.038(3) 0.041(3) 0.035(3) 0.002(2) 0.011(2) 0.005(2)
C1A 0.020(3) 0.026(3) 0.033(3) -0.001(2) -0.001(2) 0.005(2)
C1B 0.030(2) 0.024(2) 0.031(2) -0.0044(19) 0.0000(19) -0.0010(19)
C1C 0.032(3) 0.048(4) 0.024(3) 0.007(3) 0.002(2) -0.002(3)
Fe2 0.0340(5) 0.0301(5) 0.0300(4) 0.0058(4) 0.0064(3) 0.0010(3)
Cl2 0.076(7) 0.073(7) 0.051(5) 0.037(5) 0.031(5) 0.030(4)
O2 0.104(5) 0.067(4) 0.149(6) -0.040(4) -0.054(5) 0.014(4)
N10C 0.055(4) 0.059(4) 0.037(3) 0.012(3) -0.004(3) -0.002(3)
C10C 0.083(6) 0.112(8) 0.053(5) -0.003(6) -0.019(4) 0.024(5)
O11 0.097(5) 0.177(8) 0.112(6) 0.041(5) 0.045(5) 0.000(6)
N11C 0.055(3) 0.038(3) 0.039(3) 0.004(3) 0.010(3) 0.001(2)
C11C 0.052(4) 0.051(4) 0.046(4) -0.004(3) 0.004(4) -0.005(3)
O12 0.179(9) 0.082(5) 0.171(8) 0.001(6) -0.006(7) 0.042(6)
C12C 0.090(6) 0.036(4) 0.068(5) 0.019(4) 0.008(4) -0.005(4)
O13 0.113(6) 0.290(13) 0.062(4) 0.091(7) 0.012(4) -0.005(6)
C14 0.128(8) 0.073(6) 0.062(5) -0.027(6) 0.007(5) 0.006(5)
O15 0.153(11) 0.042(5) 0.115(10) 0.009(5) 0.030(8) 0.003(5)
C13C 0.050(4) 0.036(4) 0.040(4) 0.006(3) 0.005(3) 0.006(3)
O14 0.154(11) 0.176(16) 0.198(16) 0.061(10) 0.084(11) -0.001(12)
C15 0.057(5) 0.062(5) 0.049(4) 0.000(4) 0.019(3) -0.006(4)
O16 0.27(2) 0.107(11) 0.062(7) -0.060(12) -0.063(9) 0.057(9)
N16 0.099(6) 0.056(5) 0.079(5) 0.016(4) 0.028(4) -0.010(4)
O17 0.236(15) 0.069(8) 0.082(9) -0.045(9) -0.082(10) 0.038(7)
Cl2A 0.099(5) 0.092(5) 0.067(4) 0.038(4) 0.042(4) 0.034(4)
O6A 0.187(16) 0.60(5) 0.135(15) 0.00(3) -0.102(16) 0.11(2)
O8A 0.164(14) 0.28(3) 0.20(2) 0.048(17) 0.130(16) 0.10(2)
O9A 0.40(4) 0.135(15) 0.28(3) 0.061(19) 0.22(3) 0.050(17)
O7A 0.185(19) 0.24(2) 0.147(13) -0.048(17) 0.108(13) -0.054(15)
Cl4A 0.073(4) 0.041(4) 0.059(6) 0.005(3) -0.003(4) 0.012(4)
O15A 0.109(19) 0.16(2) 0.12(2) 0.046(18) -0.015(15) -0.07(2)
O14A 0.114(19) 0.10(2) 0.15(2) -0.043(17) 0.026(17) 0.071(18)
O16A 0.054(11) 0.029(9) 0.13(2) -0.011(7) -0.028(11) 0.008(9)
O17A 0.043(10) 0.11(2) 0.092(18) 0.002(9) -0.015(10) -0.013(13)

loop_
_atom_type_symbol
_atom_type_description
_atom_type_scat_dispersion_real
_atom_type_scat_dispersion_imag
_atom_type_scat_source
C C 0.0033 0.0016 'International Tables Vol C Tables 4.2.6.8 and 6.1.1.4'
N N 0.0061 0.0033 'International Tables Vol C Tables 4.2.6.8 and 6.1.1.4'
O O 0.0106 0.0060 'International Tables Vol C Tables 4.2.6.8 and 6.1.1.4'
Cl Cl 0.1484 0.1585 'International Tables Vol C Tables 4.2.6.8 and 6.1.1.4'
Fe Fe 0.3463 0.8444 'International Tables Vol C Tables 4.2.6.8 and 6.1.1.4'
H H 0.0000 0.0000 'International Tables Vol C Tables 4.2.6.8 and 6.1.1.4'

loop_
_geom_angle_atom_site_label_1
_geom_angle_atom_site_label_2
_geom_angle_atom_site_label_3
_geom_angle_site_symmetry_1
_geom_angle_site_symmetry_3
_geom_angle
_geom_angle_publ_flag
N2A N1A C1A . . 107.5(4) ?
N2A N1A Fe1 . . 137.3(3) ?
C1A N1A Fe1 . . 115.1(3) ?
N1A N2A N3A . . 104.4(4) ?
N1B N2B N3B . . 104.3(4) ?
N1C N2C N3C . . 105.3(5) ?
N5A C2A C3A . . 120.8(5) ?
N5A C2A C1A . . 109.0(4) ?
C3A C2A C1A . . 130.1(5) ?
N5B C2B C3B . . 121.1(5) ?
N5B C2B C1B . . 109.5(4) ?
C3B C2B C1B . . 129.4(5) ?
N5C C2C C3C . . 121.6(6) ?
N5C C2C C1C . . 112.9(5) ?
C3C C2C C1C . . 125.5(6) ?
O12 Cl3 O13 . . 115.5(6) ?
O12 Cl3 O11 . . 113.3(6) ?
O13 Cl3 O11 . . 110.2(5) ?
O12 Cl3 O10 . . 103.1(6) ?
O13 Cl3 O10 . . 106.0(6) ?
O11 Cl3 O10 . . 108.0(5) ?
N2A N3A N4A . . 114.7(4) ?
N2A N3A C8A . . 122.0(5) ?
N4A N3A C8A . . 123.3(5) ?
N2B N3B N4B . . 114.9(5) ?
N2B N3B C8B . . 121.8(5) ?
N4B N3B C8B . . 123.3(5) ?
N2C N3C N4C . . 114.7(5) ?
N2C N3C C8C . . 121.6(6) ?
N4C N3C C8C . . 123.7(6) ?
C2A C3A C4A . . 118.4(6) ?
C2A C3A H3A . . 120.800000 ?
C4A C3A H3A . . 120.800000 ?
C4B C3B C2B . . 117.9(5) ?
C4B C3B H3B . . 121.000000 ?
C2B C3B H3B . . 121.000000 ?
C4C C3C C2C . . 117.9(6) ?
C4C C3C H3C . . 121.100000 ?
C2C C3C H3C . . 121.100000 ?
O16 Cl4 O15 . . 110.4(11) ?
O16 Cl4 O17 . . 111.2(9) ?
O15 Cl4 O17 . . 110.7(9) ?
O16 Cl4 O14 . . 111.2(12) ?
O15 Cl4 O14 . . 102.9(9) ?
O17 Cl4 O14 . . 110.0(11) ?
C1A N4A N3A . . 101.5(4) ?
C1B N4B N3B . . 101.3(4) ?
N3C N4C C1C . . 101.7(5) ?
C5A C4A C3A . . 120.8(5) ?
C5A C4A H4A . . 119.600000 ?
C3A C4A H4A . . 119.600000 ?
C3B C4B C5B . . 121.2(5) ?
C3B C4B H4B . . 119.400000 ?
C5B C4B H4B . . 119.400000 ?
C3C C4C C5C . . 121.2(7) ?
C3C C4C H4C . . 119.400000 ?
C5C C4C H4C . . 119.400000 ?
C6A N5A C2A . . 120.2(4) ?
C6A N5A Fe1 . . 120.1(4) ?
C2A N5A Fe1 . . 119.7(3) ?
C6B N5B C2B . . 120.7(4) ?
C6B N5B Fe1 . . 119.9(3) ?
C2B N5B Fe1 . . 119.4(3) ?
C6C N5C C2C . . 119.9(5) ?
C6C N5C Fe2 . . 120.3(4) ?
C2C N5C Fe2 . . 119.8(4) ?
C6A C5A C4A . . 118.0(5) ?
C6A C5A H5A . . 121.000000 ?
C4A C5A H5A . . 121.000000 ?
C4B C5B C6B . . 118.4(5) ?
C4B C5B H5B . . 120.800000 ?
C6B C5B H5B . . 120.800000 ?
C6C C5C C4C . . 116.9(7) ?
C6C C5C H5C . . 121.500000 ?
C4C C5C H5C . . 121.500000 ?
N6A N7A N8A . . 104.4(4) ?
N6B N7B N8B . . 104.9(4) ?
N6C N7C N8C . . 105.2(5) ?
N9A C7A N6A . . 111.5(5) ?
N9A C7A C6A . . 132.6(5) ?
N6A C7A C6A . . 115.9(4) ?
N9B C7B N6B . . 111.3(5) ?
N9B C7B C6B . . 132.3(5) ?
N6B C7B C6B . . 116.3(4) ?
N9C C7C N6C . . 111.8(5) ?
N9C C7C C6C . . 127.6(6) ?
N6C C7C C6C . . 120.7(5) ?
N7A N6A C7A . . 107.2(4) ?
N7A N6A Fe1 . . 138.4(4) ?
C7A N6A Fe1 . . 114.4(3) ?
N7B N6B C7B . . 107.5(4) ?
N7B N6B Fe1 . . 138.0(3) ?
C7B N6B Fe1 . . 114.3(3) ?
N7C N6C C7C . . 107.2(5) ?
N7C N6C Fe2 . . 139.0(4) ?
C7C N6C Fe2 . . 113.4(4) ?
N5A C6A C5A . . 121.7(5) ?
N5A C6A C7A . . 109.5(4) ?
C5A C6A C7A . . 128.8(5) ?
N5B C6B C5B . . 120.8(5) ?
N5B C6B C7B . . 109.2(4) ?
C5B C6B C7B . . 130.0(5) ?
N5C C6C C5C . . 122.4(6) ?
N5C C6C C7C . . 111.7(5) ?
C5C C6C C7C . . 125.8(6) ?
N8A C9A H9AA . . 109.500000 ?
N8A C9A H9AB . . 109.500000 ?
H9AA C9A H9AB . . 109.500000 ?
N8A C9A H9AC . . 109.500000 ?
H9AA C9A H9AC . . 109.500000 ?
H9AB C9A H9AC . . 109.500000 ?
N8B C9B H9BA . . 109.500000 ?
N8B C9B H9BB . . 109.500000 ?
H9BA C9B H9BB . . 109.500000 ?
N8B C9B H9BC . . 109.500000 ?
H9BA C9B H9BC . . 109.500000 ?
H9BB C9B H9BC . . 109.500000 ?
N8C C9C H9CA . . 109.500000 ?
N8C C9C H9CB . . 109.500000 ?
H9CA C9C H9CB . . 109.500000 ?
N8C C9C H9CC . . 109.500000 ?
H9CA C9C H9CC . . 109.500000 ?
H9CB C9C H9CC . . 109.500000 ?
C7A N9A N8A . . 102.0(4) ?
C7B N9B N8B . . 101.7(4) ?
N5A Fe1 N5B . . 178.45(19) ?
N5A Fe1 N1A . . 80.05(18) ?
N5B Fe1 N1A . . 98.61(17) ?
N5A Fe1 N6B . . 98.98(18) ?
N5B Fe1 N6B . . 80.22(18) ?
N1A Fe1 N6B . . 90.54(17) ?
N5A Fe1 N1B . . 100.58(18) ?
N5B Fe1 N1B . . 80.20(18) ?
N1A Fe1 N1B . . 91.97(18) ?
N6B Fe1 N1B . . 160.42(18) ?
N5A Fe1 N6A . . 80.23(18) ?
N5B Fe1 N6A . . 101.12(18) ?
N1A Fe1 N6A . . 160.27(17) ?
N6B Fe1 N6A . . 93.06(18) ?
N1B Fe1 N6A . . 91.10(18) ?
O2 Cl1 O3 . . 109.7(5) ?
O2 Cl1 O4 . . 111.1(4) ?
O3 Cl1 O4 . . 110.0(4) ?
O2 Cl1 O5 . . 109.7(4) ?
O3 Cl1 O5 . . 106.0(4) ?
O4 Cl1 O5 . . 110.2(4) ?
Fe2 O1 H1B . . 115.(5) ?
Fe2 O1 H1A . . 127.(5) ?
H1B O1 H1A . . 107.(2) ?
N8C N9C C7C . . 101.3(5) ?
N7A N8A N9A . . 114.8(5) ?
N7A N8A C9A . . 122.5(5) ?
N9A N8A C9A . . 122.7(5) ?
N7B N8B N9B . . 114.6(4) ?
N7B N8B C9B . . 122.3(5) ?
N9B N8B C9B . . 123.1(5) ?
N7C N8C N9C . . 114.5(5) ?
N7C N8C C9C . . 121.6(5) ?
N9C N8C C9C . . 123.9(5) ?
N3A C8A H8AA . . 109.500000 ?
N3A C8A H8AB . . 109.500000 ?
H8AA C8A H8AB . . 109.500000 ?
N3A C8A H8AC . . 109.500000 ?
H8AA C8A H8AC . . 109.500000 ?
H8AB C8A H8AC . . 109.500000 ?
N3B C8B H8BA . . 109.500000 ?
N3B C8B H8BB . . 109.500000 ?
H8BA C8B H8BB . . 109.500000 ?
N3B C8B H8BC . . 109.500000 ?
H8BA C8B H8BC . . 109.500000 ?
H8BB C8B H8BC . . 109.500000 ?
N3C C8C H8CA . . 109.500000 ?
N3C C8C H8CB . . 109.500000 ?
H8CA C8C H8CB . . 109.500000 ?
N3C C8C H8CC . . 109.500000 ?
H8CA C8C H8CC . . 109.500000 ?
H8CB C8C H8CC . . 109.500000 ?
N2B N1B C1B . . 107.6(4) ?
N2B N1B Fe1 . . 137.3(4) ?
C1B N1B Fe1 . . 115.1(3) ?
N2C N1C C1C . . 107.1(5) ?
N2C N1C Fe2 . . 139.3(4) ?
C1C N1C Fe2 . . 113.1(4) ?
N4A C1A N1A . . 111.9(5) ?
N4A C1A C2A . . 132.0(5) ?
N1A C1A C2A . . 116.0(4) ?
N4B C1B N1B . . 111.8(5) ?
N4B C1B C2B . . 132.4(5) ?
N1B C1B C2B . . 115.8(5) ?
N4C C1C N1C . . 111.2(6) ?
N4C C1C C2C . . 128.6(6) ?
N1C C1C C2C . . 120.2(5) ?
O1 Fe2 N11C . . 90.3(2) ?
O1 Fe2 N10C . . 172.9(2) ?
N11C Fe2 N10C . . 86.4(2) ?
O1 Fe2 N5C . . 93.91(19) ?
N11C Fe2 N5C . . 171.9(2) ?
N10C Fe2 N5C . . 90.1(2) ?
O1 Fe2 N6C . . 92.29(19) ?
N11C Fe2 N6C . . 99.28(19) ?
N10C Fe2 N6C . . 94.4(2) ?
N5C Fe2 N6C . . 73.60(17) ?
O1 Fe2 N1C . . 89.04(18) ?
N11C Fe2 N1C . . 113.5(2) ?
N10C Fe2 N1C . . 86.5(2) ?
N5C Fe2 N1C . . 73.62(18) ?
N6C Fe2 N1C . . 147.21(18) ?
O9 Cl2 O6 . . 120.3(16) ?
O9 Cl2 O8 . . 109.0(16) ?
O6 Cl2 O8 . . 107.2(15) ?
O9 Cl2 O7 . . 106.0(13) ?
O6 Cl2 O7 . . 104.4(11) ?
O8 Cl2 O7 . . 109.4(19) ?
C11C N10C Fe2 . . 172.8(6) ?
C11C C10C H10A . . 109.500000 ?
C11C C10C H10B . . 109.500000 ?
H10A C10C H10B . . 109.500000 ?
C11C C10C H10C . . 109.500000 ?
H10A C10C H10C . . 109.500000 ?
H10B C10C H10C . . 109.500000 ?
C13C N11C Fe2 . . 172.4(6) ?
N10C C11C C10C . . 178.8(9) ?
C13C C12C H12A . . 109.500000 ?
C13C C12C H12B . . 109.500000 ?
H12A C12C H12B . . 109.500000 ?
C13C C12C H12C . . 109.500000 ?
H12A C12C H12C . . 109.500000 ?
H12B C12C H12C . . 109.500000 ?
C15 C14 H14A . . 109.500000 ?
C15 C14 H14B . . 109.500000 ?
H14A C14 H14B . . 109.500000 ?
C15 C14 H14C . . 109.500000 ?
H14A C14 H14C . . 109.500000 ?
H14B C14 H14C . . 109.500000 ?
N11C C13C C12C . . 179.3(9) ?
N16 C15 C14 . . 177.8(8) ?
O6A Cl2A O9A . . 119.(2) ?
O6A Cl2A O7A . . 108.9(15) ?
O9A Cl2A O7A . . 102.9(13) ?
O6A Cl2A O8A . . 107.2(14) ?
O9A Cl2A O8A . . 105.8(14) ?
O7A Cl2A O8A . . 113.2(16) ?
O16A Cl4A O15A . . 110.9(19) ?
O16A Cl4A O17A . . 111.6(16) ?
O15A Cl4A O17A . . 112.6(17) ?
O16A Cl4A O14A . . 107.9(18) ?
O15A Cl4A O14A . . 102.5(19) ?
O17A Cl4A O14A . . 110.9(18) ?

loop_
_geom_bond_atom_site_label_1
_geom_bond_atom_site_label_2
_geom_bond_site_symmetry_2
_geom_bond_distance
_geom_bond_publ_flag
N1A N2A . 1.316(6) ?
N1A C1A . 1.350(6) ?
N1A Fe1 . 1.950(4) ?
N2A N3A . 1.323(6) ?
N2B N1B . 1.312(6) ?
N2B N3B . 1.314(6) ?
N2C N1C . 1.304(7) ?
N2C N3C . 1.314(7) ?
C2A N5A . 1.359(7) ?
C2A C3A . 1.375(7) ?
C2A C1A . 1.455(7) ?
C2B N5B . 1.352(7) ?
C2B C3B . 1.383(7) ?
C2B C1B . 1.465(7) ?
C2C N5C . 1.338(7) ?
C2C C3C . 1.383(9) ?
C2C C1C . 1.456(9) ?
Cl3 O12 . 1.363(8) ?
Cl3 O13 . 1.378(7) ?
Cl3 O11 . 1.380(7) ?
Cl3 O10 . 1.455(8) ?
O3 Cl1 . 1.393(6) ?
N3A N4A . 1.333(6) ?
N3A C8A . 1.456(7) ?
N3B N4B . 1.332(6) ?
N3B C8B . 1.466(8) ?
N3C N4C . 1.321(8) ?
N3C C8C . 1.471(9) ?
C3A C4A . 1.393(9) ?
C3A H3A . 0.950000 ?
C3B C4B . 1.379(9) ?
C3B H3B . 0.950000 ?
C3C C4C . 1.363(11) ?
C3C H3C . 0.950000 ?
Cl4 O16 . 1.382(10) ?
Cl4 O15 . 1.391(11) ?
Cl4 O17 . 1.391(10) ?
Cl4 O14 . 1.413(13) ?
O4 Cl1 . 1.413(5) ?
N4A C1A . 1.315(7) ?
N4B C1B . 1.310(7) ?
N4C C1C . 1.324(7) ?
C4A C5A . 1.382(9) ?
C4A H4A . 0.950000 ?
C4B C5B . 1.379(9) ?
C4B H4B . 0.950000 ?
C4C C5C . 1.387(10) ?
C4C H4C . 0.950000 ?
O5 Cl1 . 1.427(6) ?
N5A C6A . 1.345(7) ?
N5A Fe1 . 1.926(4) ?
N5B C6B . 1.343(7) ?
N5B Fe1 . 1.929(4) ?
N5C C6C . 1.321(7) ?
N5C Fe2 . 2.196(5) ?
C5A C6A . 1.377(7) ?
C5A H5A . 0.950000 ?
C5B C6B . 1.384(7) ?
C5B H5B . 0.950000 ?
C5C C6C . 1.382(8) ?
C5C H5C . 0.950000 ?
O6 Cl2 . 1.356(15) ?
N7A N6A . 1.310(6) ?
N7A N8A . 1.318(6) ?
N7B N6B . 1.312(6) ?
N7B N8B . 1.312(6) ?
N7C N6C . 1.317(6) ?
N7C N8C . 1.317(7) ?
C7A N9A . 1.301(7) ?
C7A N6A . 1.364(6) ?
C7A C6A . 1.460(7) ?
C7B N9B . 1.314(7) ?
C7B N6B . 1.357(6) ?
C7B C6B . 1.457(7) ?
C7C N9C . 1.333(7) ?
C7C N6C . 1.344(7) ?
C7C C6C . 1.470(8) ?
O8 Cl2 . 1.380(19) ?
N6A Fe1 . 1.960(4) ?
N6B Fe1 . 1.953(4) ?
N6C Fe2 . 2.223(5) ?
O7 Cl2 . 1.396(15) ?
C9A N8A . 1.462(8) ?
C9A H9AA . 0.980000 ?
C9A H9AB . 0.980000 ?
C9A H9AC . 0.980000 ?
C9B N8B . 1.459(7) ?
C9B H9BA . 0.980000 ?
C9B H9BB . 0.980000 ?
C9B H9BC . 0.980000 ?
C9C N8C . 1.460(8) ?
C9C H9CA . 0.980000 ?
C9C H9CB . 0.980000 ?
C9C H9CC . 0.980000 ?
N9A N8A . 1.328(7) ?
N9B N8B . 1.338(6) ?
Fe1 N1B . 1.954(4) ?
Cl1 O2 . 1.386(6) ?
O1 Fe2 . 2.071(4) ?
O1 H1B . 0.94(2) ?
O1 H1A . 0.93(2) ?
N9C N8C . 1.330(7) ?
C8A H8AA . 0.980000 ?
C8A H8AB . 0.980000 ?
C8A H8AC . 0.980000 ?
C8B H8BA . 0.980000 ?
C8B H8BB . 0.980000 ?
C8B H8BC . 0.980000 ?
C8C H8CA . 0.980000 ?
C8C H8CB . 0.980000 ?
C8C H8CC . 0.980000 ?
O9 Cl2 . 1.350(16) ?
N1B C1B . 1.347(7) ?
N1C C1C . 1.358(8) ?
N1C Fe2 . 2.248(5) ?
Fe2 N11C . 2.116(6) ?
Fe2 N10C . 2.141(6) ?
N10C C11C . 1.124(8) ?
C10C C11C . 1.444(10) ?
C10C H10A . 0.980000 ?
C10C H10B . 0.980000 ?
C10C H10C . 0.980000 ?
N11C C13C . 1.120(8) ?
C12C C13C . 1.440(9) ?
C12C H12A . 0.980000 ?
C12C H12B . 0.980000 ?
C12C H12C . 0.980000 ?
C14 C15 . 1.448(12) ?
C14 H14A . 0.980000 ?
C14 H14B . 0.980000 ?
C14 H14C . 0.980000 ?
C15 N16 . 1.126(9) ?
Cl2A O6A . 1.300(14) ?
Cl2A O9A . 1.337(16) ?
Cl2A O7A . 1.376(14) ?
Cl2A O8A . 1.376(16) ?
Cl4A O16A . 1.377(16) ?
Cl4A O15A . 1.383(17) ?
Cl4A O17A . 1.406(16) ?
Cl4A O14A . 1.424(18) ?

loop_
_geom_torsion_atom_site_label_1
_geom_torsion_atom_site_label_2
_geom_torsion_atom_site_label_3
_geom_torsion_atom_site_label_4
_geom_torsion_site_symmetry_1
_geom_torsion_site_symmetry_2
_geom_torsion_site_symmetry_3
_geom_torsion_site_symmetry_4
_geom_torsion
_geom_torsion_publ_flag
C1A N1A N2A N3A . . . . 0.4(5) ?
Fe1 N1A N2A N3A . . . . 177.2(4) ?
N1A N2A N3A N4A . . . . -0.9(6) ?
N1A N2A N3A C8A . . . . 178.7(5) ?
N1B N2B N3B N4B . . . . 0.6(7) ?
N1B N2B N3B C8B . . . . 179.9(6) ?
N1C N2C N3C N4C . . . . 0.4(7) ?
N1C N2C N3C C8C . . . . -179.8(6) ?
N5A C2A C3A C4A . . . . -1.6(8) ?
C1A C2A C3A C4A . . . . -179.5(6) ?
N5B C2B C3B C4B . . . . -0.2(8) ?
C1B C2B C3B C4B . . . . -179.3(6) ?
N5C C2C C3C C4C . . . . -1.7(10) ?
C1C C2C C3C C4C . . . . 179.3(6) ?
N2A N3A N4A C1A . . . . 1.0(6) ?
C8A N3A N4A C1A . . . . -178.7(5) ?
N2B N3B N4B C1B . . . . -0.9(7) ?
C8B N3B N4B C1B . . . . 179.8(6) ?
N2C N3C N4C C1C . . . . -0.7(6) ?
C8C N3C N4C C1C . . . . 179.5(6) ?
C2A C3A C4A C5A . . . . 0.3(9) ?
C2B C3B C4B C5B . . . . -0.6(9) ?
C2C C3C C4C C5C . . . . 1.5(11) ?
C3A C2A N5A C6A . . . . 1.8(7) ?
C1A C2A N5A C6A . . . . -179.9(4) ?
C3A C2A N5A Fe1 . . . . -179.2(4) ?
C1A C2A N5A Fe1 . . . . -0.8(5) ?
C3B C2B N5B C6B . . . . 0.4(8) ?
C1B C2B N5B C6B . . . . 179.6(4) ?
C3B C2B N5B Fe1 . . . . -178.5(4) ?
C1B C2B N5B Fe1 . . . . 0.8(6) ?
C3C C2C N5C C6C . . . . 0.5(8) ?
C1C C2C N5C C6C . . . . 179.6(5) ?
C3C C2C N5C Fe2 . . . . 180.0(5) ?
C1C C2C N5C Fe2 . . . . -0.9(6) ?
C3A C4A C5A C6A . . . . 0.7(9) ?
C3B C4B C5B C6B . . . . 1.2(9) ?
C3C C4C C5C C6C . . . . -0.1(11) ?
N8A N7A N6A C7A . . . . -0.5(6) ?
N8A N7A N6A Fe1 . . . . 177.5(4) ?
N9A C7A N6A N7A . . . . 0.2(6) ?
C6A C7A N6A N7A . . . . 179.3(4) ?
N9A C7A N6A Fe1 . . . . -178.4(4) ?
C6A C7A N6A Fe1 . . . . 0.8(6) ?
N8B N7B N6B C7B . . . . 0.1(5) ?
N8B N7B N6B Fe1 . . . . 174.9(4) ?
N9B C7B N6B N7B . . . . -0.4(6) ?
C6B C7B N6B N7B . . . . 176.9(4) ?
N9B C7B N6B Fe1 . . . . -176.5(4) ?
C6B C7B N6B Fe1 . . . . 0.7(6) ?
N8C N7C N6C C7C . . . . 0.0(6) ?
N8C N7C N6C Fe2 . . . . -171.9(4) ?
N9C C7C N6C N7C . . . . 0.8(7) ?
C6C C7C N6C N7C . . . . 180.0(5) ?
N9C C7C N6C Fe2 . . . . 175.0(4) ?
C6C C7C N6C Fe2 . . . . -5.8(7) ?
C2A N5A C6A C5A . . . . -0.7(8) ?
Fe1 N5A C6A C5A . . . . -179.7(4) ?
C2A N5A C6A C7A . . . . 179.2(4) ?
Fe1 N5A C6A C7A . . . . 0.1(6) ?
C4A C5A C6A N5A . . . . -0.5(8) ?
C4A C5A C6A C7A . . . . 179.6(5) ?
N9A C7A C6A N5A . . . . 178.3(6) ?
N6A C7A C6A N5A . . . . -0.6(6) ?
N9A C7A C6A C5A . . . . -1.8(10) ?
N6A C7A C6A C5A . . . . 179.3(5) ?
C2B N5B C6B C5B . . . . 0.3(8) ?
Fe1 N5B C6B C5B . . . . 179.2(4) ?
C2B N5B C6B C7B . . . . -177.9(4) ?
Fe1 N5B C6B C7B . . . . 1.0(6) ?
C4B C5B C6B N5B . . . . -1.1(9) ?
C4B C5B C6B C7B . . . . 176.7(6) ?
N9B C7B C6B N5B . . . . 175.5(5) ?
N6B C7B C6B N5B . . . . -1.0(6) ?
N9B C7B C6B C5B . . . . -2.5(10) ?
N6B C7B C6B C5B . . . . -179.0(5) ?
C2C N5C C6C C5C . . . . 1.0(9) ?
Fe2 N5C C6C C5C . . . . -178.5(5) ?
C2C N5C C6C C7C . . . . 178.8(5) ?
Fe2 N5C C6C C7C . . . . -0.7(6) ?
C4C C5C C6C N5C . . . . -1.2(10) ?
C4C C5C C6C C7C . . . . -178.7(6) ?
N9C C7C C6C N5C . . . . -176.5(6) ?
N6C C7C C6C N5C . . . . 4.4(8) ?
N9C C7C C6C C5C . . . . 1.3(10) ?
N6C C7C C6C C5C . . . . -177.8(6) ?
N6A C7A N9A N8A . . . . 0.2(6) ?
C6A C7A N9A N8A . . . . -178.7(6) ?
N6B C7B N9B N8B . . . . 0.5(6) ?
C6B C7B N9B N8B . . . . -176.2(6) ?
N6C C7C N9C N8C . . . . -1.2(6) ?
C6C C7C N9C N8C . . . . 179.7(6) ?
N6A N7A N8A N9A . . . . 0.7(7) ?
N6A N7A N8A C9A . . . . 178.9(6) ?
C7A N9A N8A N7A . . . . -0.6(7) ?
C7A N9A N8A C9A . . . . -178.8(6) ?
N6B N7B N8B N9B . . . . 0.2(6) ?
N6B N7B N8B C9B . . . . -178.1(5) ?
C7B N9B N8B N7B . . . . -0.4(6) ?
C7B N9B N8B C9B . . . . 177.9(5) ?
N6C N7C N8C N9C . . . . -0.8(6) ?
N6C N7C N8C C9C . . . . 179.3(5) ?
C7C N9C N8C N7C . . . . 1.2(6) ?
C7C N9C N8C C9C . . . . -178.9(6) ?
N3B N2B N1B C1B . . . . 0.0(6) ?
N3B N2B N1B Fe1 . . . . -180.0(4) ?
N3C N2C N1C C1C . . . . 0.1(6) ?
N3C N2C N1C Fe2 . . . . -170.2(4) ?
N3A N4A C1A N1A . . . . -0.7(6) ?
N3A N4A C1A C2A . . . . 179.4(6) ?
N2A N1A C1A N4A . . . . 0.2(6) ?
Fe1 N1A C1A N4A . . . . -177.4(3) ?
N2A N1A C1A C2A . . . . -179.9(4) ?
Fe1 N1A C1A C2A . . . . 2.5(6) ?
N5A C2A C1A N4A . . . . 178.8(5) ?
C3A C2A C1A N4A . . . . -3.0(10) ?
N5A C2A C1A N1A . . . . -1.1(6) ?
C3A C2A C1A N1A . . . . 177.0(5) ?
N3B N4B C1B N1B . . . . 0.9(6) ?
N3B N4B C1B C2B . . . . -178.1(6) ?
N2B N1B C1B N4B . . . . -0.6(7) ?
Fe1 N1B C1B N4B . . . . 179.4(4) ?
N2B N1B C1B C2B . . . . 178.6(5) ?
Fe1 N1B C1B C2B . . . . -1.5(6) ?
N5B C2B C1B N4B . . . . 179.4(6) ?
C3B C2B C1B N4B . . . . -1.4(10) ?
N5B C2B C1B N1B . . . . 0.5(7) ?
C3B C2B C1B N1B . . . . 179.7(5) ?
N3C N4C C1C N1C . . . . 0.8(6) ?
N3C N4C C1C C2C . . . . -179.4(6) ?
N2C N1C C1C N4C . . . . -0.5(6) ?
Fe2 N1C C1C N4C . . . . 172.6(4) ?
N2C N1C C1C C2C . . . . 179.6(5) ?
Fe2 N1C C1C C2C . . . . -7.3(6) ?
N5C C2C C1C N4C . . . . -174.2(5) ?
C3C C2C C1C N4C . . . . 4.8(10) ?
N5C C2C C1C N1C . . . . 5.6(8) ?
C3C C2C C1C N1C . . . . -175.3(6) ?
